data_7156572
loop_
_publ_author_name
'Fu, Qiang'
'Wang, Rui'
'Liang, Fushun'
'Guan, Wei'

_publ_section_title
;
 Aza-tricycles containing a perfluoroalkyl group: synthesis, structure and
 fluorescence.
;
_journal_issue 46
_journal_name_full 'Organic &amp; biomolecular chemistry'
_journal_page_first 8950
_journal_page_last 8954
_journal_paper_doi 10.1039/c8ob02749h
_journal_volume 16
_journal_year 2018
_chemical_formula_sum 'C3.83 H3.3 F1.04 I0.17 N0.35 O0.35'
_chemical_formula_weight 101.1624
_chemical_melting_point 195.5(5)
_space_group_crystal_system monoclinic
_space_group_IT_number 14
_space_group_name_Hall '-P 2yn'
_space_group_name_H-M_alt 'P 1 21/n 1'
_symmetry_space_group_name_Hall '-P 2yn'
_symmetry_space_group_name_H-M 'P 1 21/n 1'
_atom_sites_solution_hydrogens geom
_atom_sites_solution_primary direct
_atom_sites_solution_secondary difmap
_audit_creation_method SHELXL-2014/7
_audit_update_record
;
2017-10-05 deposited with the CCDC.
2018-11-13 downloaded from the CCDC.
;
_cell_angle_alpha 90
_cell_angle_beta 103.499(3)
_cell_angle_gamma 90
_cell_formula_units_Z 23
_cell_length_a 10.7013(10)
_cell_length_b 10.5720(9)
_cell_length_c 19.8575(18)
_cell_measurement_reflns_used 1945
_cell_measurement_temperature 273(2)
_cell_measurement_theta_max 29.1414
_cell_measurement_theta_min 3.0317
_cell_volume 2184.5(3)
_computing_cell_refinement 'CrysAlisPro(1.171.35.21) (Agilent Tech., 2012)'
_computing_data_collection 'CrysAlisPro(1.171.35.21) (Agilent Tech., 2012)'
_computing_data_reduction 'CrysAlisPro(1.171.35.21) (Agilent Tech., 2012)'
_computing_structure_refinement 'SHELXL-2014/7 (Sheldrick, 2014)'
_computing_structure_solution 'SHELXL-97 (Sheldrick, 2008)'
_diffrn_ambient_temperature 273(2)
_diffrn_detector_area_resol_mean 10.0
_diffrn_measured_fraction_theta_full 0.980
_diffrn_measured_fraction_theta_max 0.980
_diffrn_measurement_device_type 'Oxford Diffraction Gemini R Ultra'
_diffrn_measurement_method '\w scan'
_diffrn_radiation_type MoK\a
_diffrn_radiation_wavelength 0.71073
_diffrn_reflns_av_R_equivalents 0.0312
_diffrn_reflns_av_unetI/netI 0.0220
_diffrn_reflns_Laue_measured_fraction_full 0.980
_diffrn_reflns_Laue_measured_fraction_max 0.980
_diffrn_reflns_limit_h_max 14
_diffrn_reflns_limit_h_min -14
_diffrn_reflns_limit_k_max 13
_diffrn_reflns_limit_k_min -14
_diffrn_reflns_limit_l_max 26
_diffrn_reflns_limit_l_min -26
_diffrn_reflns_number 31028
_diffrn_reflns_point_group_measured_fraction_full 0.980
_diffrn_reflns_point_group_measured_fraction_max 0.980
_diffrn_reflns_theta_full 25.242
_diffrn_reflns_theta_max 28.323
_diffrn_reflns_theta_min 3.102
_diffrn_source 'fine-focus sealed tube'
_exptl_absorpt_coefficient_mu 1.540
_exptl_absorpt_correction_T_max 1.00000
_exptl_absorpt_correction_T_min 0.85293
_exptl_absorpt_correction_type multi-scan
_exptl_absorpt_process_details multi-scan
_exptl_crystal_colour yellow
_exptl_crystal_density_diffrn 1.769
_exptl_crystal_density_method 'not measured'
_exptl_crystal_description block
_exptl_crystal_F_000 1152
_exptl_crystal_size_max 0.23
_exptl_crystal_size_mid 0.23
_exptl_crystal_size_min 0.10
_refine_diff_density_max 3.499
_refine_diff_density_min -3.102
_refine_diff_density_rms 0.177
_refine_ls_extinction_coef 0.012(6)
_refine_ls_extinction_expression Fc^*^=kFc[1+0.001xFc^2^\l^3^/sin(2\q)]^-1/4^
_refine_ls_extinction_method 'SHELXL-2014/7 (Sheldrick 2014'
_refine_ls_goodness_of_fit_ref 1.079
_refine_ls_hydrogen_treatment constr
_refine_ls_matrix_type full
_refine_ls_number_parameters 284
_refine_ls_number_reflns 5323
_refine_ls_number_restraints 0
_refine_ls_restrained_S_all 1.079
_refine_ls_R_factor_all 0.1559
_refine_ls_R_factor_gt 0.1291
_refine_ls_shift/su_max 0.000
_refine_ls_shift/su_mean 0.000
_refine_ls_structure_factor_coef Fsqd
_refine_ls_weighting_details 'w=1/[\s^2^(Fo^2^)+(0.1648P)^2^+19.9184P] where P=(Fo^2^+2Fc^2^)/3'
_refine_ls_weighting_scheme calc
_refine_ls_wR_factor_gt 0.3365
_refine_ls_wR_factor_ref 0.3637
_reflns_Friedel_coverage 0.000
_reflns_number_gt 4067
_reflns_number_total 5323
_reflns_threshold_expression 'I > 2\s(I)'
_cod_data_source_file c8ob02749h2.cif
_cod_data_source_block 1_CCDC1
_cod_depositor_comments
;
The following automatic conversions were performed:

'_chemical_melting_point' value '195-196' was changed to '195.5(5)' -
the average value was taken and precision was estimated.

Automatic conversion script
Id: cif_fix_values 4973 2017-02-22 13:04:09Z antanas 

 Adding full bibliography for 7156570--7156572.cif.
;
_cod_original_formula_sum 'C3.83 H3.30 F1.04 I0.17 N0.35 O0.35'
_cod_database_code 7156572
_shelx_shelxl_version_number 2014/7
_shelx_space_group_comment
;
The symmetry employed for this shelxl refinement is uniquely defined
by the following loop, which should always be used as a source of
symmetry information in preference to the above space-group names.
They are only intended as comments.
;
_exptl_absorpt_special_details
;
 CrysAlis (Oxford Diffraction, 2006)
;

loop_
_space_group_symop_operation_xyz
'x, y, z'
'-x+1/2, y+1/2, -z+1/2'
'-x, -y, -z'
'x-1/2, -y-1/2, z-1/2'

loop_
_atom_site_label
_atom_site_type_symbol
_atom_site_fract_x
_atom_site_fract_y
_atom_site_fract_z
_atom_site_U_iso_or_equiv
_atom_site_adp_type
_atom_site_occupancy
_atom_site_site_symmetry_order
_atom_site_calc_flag
_atom_site_refinement_flags_posn
_atom_site_refinement_flags_adp
I1 I 0.90761(8) 0.70676(8) 0.05475(5) 0.0853(5) Uani 1 1 d . .
F1 F 1.0334(5) 0.4041(6) 0.2527(3) 0.0628(14) Uani 1 1 d . .
F2 F 1.1470(6) 0.3366(7) 0.1844(4) 0.0806(19) Uani 1 1 d . .
F4 F 1.1270(11) 0.6671(9) 0.1939(6) 0.152(6) Uani 1 1 d . .
F6 F 0.8992(11) 0.4514(8) 0.1133(5) 0.122(3) Uani 1 1 d . .
C1 C 1.1173(8) 0.5032(8) 0.3686(4) 0.0462(17) Uani 1 1 d . .
C2 C 1.1021(7) 0.3896(8) 0.4109(4) 0.0415(15) Uani 1 1 d . .
C3 C 1.1921(9) 0.2919(7) 0.4228(4) 0.0464(17) Uani 1 1 d . .
H3A H 1.2633 0.2958 0.4034 0.056 Uiso 1 1 calc R U
C4 C 1.1761(12) 0.1892(9) 0.4632(5) 0.063(2) Uani 1 1 d . .
H4A H 1.2355 0.1235 0.4703 0.075 Uiso 1 1 calc R U
C5 C 1.0720(16) 0.1846(12) 0.4927(6) 0.082(4) Uani 1 1 d . .
H5A H 1.0631 0.1172 0.5214 0.099 Uiso 1 1 calc R U
C6 C 0.9809(13) 0.2790(15) 0.4802(6) 0.082(4) Uani 1 1 d . .
H6A H 0.9088 0.2735 0.4987 0.099 Uiso 1 1 calc R U
C7 C 0.9964(9) 0.3812(12) 0.4406(5) 0.062(2) Uani 1 1 d . .
H7A H 0.9356 0.4457 0.4333 0.075 Uiso 1 1 calc R U
C8 C 1.3445(7) 0.5574(7) 0.3907(4) 0.0403(15) Uani 1 1 d . .
C9 C 1.2367(7) 0.5109(7) 0.3406(4) 0.0396(14) Uani 1 1 d . .
C10 C 1.2499(7) 0.4777(7) 0.2745(4) 0.0417(15) Uani 1 1 d . .
C11 C 1.3681(8) 0.4878(8) 0.2546(4) 0.0453(16) Uani 1 1 d . .
C12 C 1.3967(11) 0.4210(11) 0.1906(6) 0.066(3) Uani 1 1 d . .
H12A H 1.3663 0.4748 0.1506 0.079 Uiso 1 1 calc R U
H12B H 1.3471 0.3434 0.1828 0.079 Uiso 1 1 calc R U
C13 C 1.5398(11) 0.3878(11) 0.1947(6) 0.069(3) Uani 1 1 d . .
H13A H 1.5791 0.3568 0.2407 0.082 Uiso 1 1 calc R U
H13B H 1.5439 0.3206 0.1620 0.082 Uiso 1 1 calc R U
C14 C 1.6141(13) 0.4997(13) 0.1789(6) 0.077(3) Uani 1 1 d . .
H14A H 1.7054 0.4843 0.1959 0.093 Uiso 1 1 calc R U
H14B H 1.5971 0.5119 0.1292 0.093 Uiso 1 1 calc R U
C15 C 1.5769(11) 0.6165(11) 0.2122(5) 0.066(2) Uani 1 1 d . .
H15A H 1.6365 0.6841 0.2091 0.080 Uiso 1 1 calc R U
H15B H 1.4917 0.6431 0.1876 0.080 Uiso 1 1 calc R U
C16 C 1.4680(7) 0.5494(7) 0.3024(4) 0.0414(15) Uani 1 1 d . .
C17 C 1.5679(8) 0.6234(9) 0.4192(4) 0.0520(19) Uani 1 1 d . .
H17A H 1.5623 0.5991 0.4655 0.062 Uiso 1 1 calc R U
H17B H 1.5670 0.7150 0.4167 0.062 Uiso 1 1 calc R U
C18 C 1.6901(9) 0.5753(10) 0.4056(5) 0.059(2) Uani 1 1 d . .
H18A H 1.7628 0.6081 0.4399 0.071 Uiso 1 1 calc R U
H18B H 1.6922 0.4836 0.4079 0.071 Uiso 1 1 calc R U
C19 C 1.6957(11) 0.6182(13) 0.3359(6) 0.072(3) Uani 1 1 d . .
H19A H 1.7134 0.7083 0.3373 0.087 Uiso 1 1 calc R U
H19B H 1.7657 0.5754 0.3220 0.087 Uiso 1 1 calc R U
C20 C 1.1298(8) 0.4372(9) 0.2215(4) 0.0486(18) Uani 1 1 d . .
C21 C 1.0729(13) 0.5545(16) 0.1716(6) 0.093(4) Uani 1 1 d . .
N1 N 1.4574(6) 0.5729(6) 0.3687(3) 0.0395(13) Uani 1 1 d . .
N2 N 1.5774(7) 0.5939(8) 0.2852(4) 0.0525(16) Uani 1 1 d . .
O1 O 1.0385(7) 0.5876(7) 0.3600(4) 0.072(2) Uani 1 1 d . .
O2 O 1.3389(6) 0.5877(6) 0.4503(3) 0.0547(15) Uani 1 1 d . .
F3 F 1.1478(13) 0.5319(13) 0.1156(7) 0.141(4) Uiso 1 1 d . .
C22 C 0.956(2) 0.556(2) 0.1246(11) 0.127(6) Uiso 1 1 d . .
F5 F 0.9191(15) 0.6169(14) 0.1992(7) 0.158(5) Uiso 1 1 d . .

loop_
_atom_site_aniso_label
_atom_site_aniso_U_11
_atom_site_aniso_U_22
_atom_site_aniso_U_33
_atom_site_aniso_U_23
_atom_site_aniso_U_13
_atom_site_aniso_U_12
I1 0.0784(7) 0.0778(7) 0.1004(8) 0.0333(4) 0.0225(5) 0.0217(4)
F1 0.051(3) 0.072(3) 0.061(3) 0.002(3) 0.005(2) -0.020(3)
F2 0.067(4) 0.083(4) 0.085(4) -0.041(4) 0.004(3) -0.016(3)
F4 0.141(8) 0.088(5) 0.173(10) 0.065(6) -0.075(7) -0.055(6)
F6 0.158(9) 0.070(5) 0.118(7) -0.008(4) -0.005(6) -0.054(5)
C1 0.043(4) 0.049(4) 0.043(4) -0.001(3) 0.005(3) 0.001(3)
C2 0.040(3) 0.048(4) 0.036(3) -0.002(3) 0.009(3) -0.003(3)
C3 0.061(5) 0.041(4) 0.040(4) -0.003(3) 0.017(3) -0.003(3)
C4 0.094(7) 0.048(5) 0.042(4) 0.004(3) 0.009(5) 0.001(5)
C5 0.129(11) 0.074(7) 0.049(5) 0.000(5) 0.032(6) -0.046(8)
C6 0.071(7) 0.117(11) 0.065(6) -0.001(7) 0.028(6) -0.035(7)
C7 0.048(4) 0.086(7) 0.056(5) -0.003(5) 0.017(4) -0.004(4)
C8 0.044(4) 0.040(3) 0.034(3) -0.004(3) 0.004(3) -0.005(3)
C9 0.045(4) 0.037(3) 0.036(3) 0.002(3) 0.009(3) -0.003(3)
C10 0.048(4) 0.034(3) 0.038(3) 0.006(3) 0.001(3) -0.002(3)
C11 0.049(4) 0.046(4) 0.037(3) 0.002(3) 0.002(3) -0.005(3)
C12 0.071(6) 0.068(6) 0.061(6) -0.014(5) 0.019(5) -0.011(5)
C13 0.072(6) 0.066(6) 0.067(6) -0.016(5) 0.014(5) 0.005(5)
C14 0.081(7) 0.094(8) 0.064(6) -0.007(6) 0.032(6) 0.003(6)
C15 0.073(6) 0.070(6) 0.060(5) 0.007(5) 0.023(5) -0.009(5)
C16 0.041(3) 0.044(4) 0.037(3) 0.001(3) 0.004(3) -0.001(3)
C17 0.055(5) 0.050(4) 0.048(4) -0.004(3) 0.005(3) -0.008(4)
C18 0.048(4) 0.070(6) 0.052(5) -0.009(4) -0.004(4) -0.004(4)
C19 0.058(5) 0.092(8) 0.065(6) -0.002(5) 0.011(5) -0.018(5)
C20 0.047(4) 0.059(5) 0.034(3) 0.002(3) -0.001(3) -0.008(3)
C21 0.081(8) 0.124(11) 0.056(6) 0.034(7) -0.018(5) -0.019(8)
N1 0.043(3) 0.043(3) 0.028(3) 0.002(2) 0.000(2) -0.002(2)
N2 0.048(4) 0.063(4) 0.046(4) 0.003(3) 0.010(3) -0.006(3)
O1 0.069(4) 0.061(4) 0.087(5) 0.018(4) 0.023(4) 0.028(3)
O2 0.063(4) 0.063(4) 0.038(3) -0.011(3) 0.012(2) -0.013(3)

loop_
_atom_type_symbol
_atom_type_description
_atom_type_scat_dispersion_real
_atom_type_scat_dispersion_imag
_atom_type_scat_source
C C 0.0033 0.0016 'International Tables Vol C Tables 4.2.6.8 and 6.1.1.4'
H H 0.0000 0.0000 'International Tables Vol C Tables 4.2.6.8 and 6.1.1.4'
N N 0.0061 0.0033 'International Tables Vol C Tables 4.2.6.8 and 6.1.1.4'
O O 0.0106 0.0060 'International Tables Vol C Tables 4.2.6.8 and 6.1.1.4'
F F 0.0171 0.0103 'International Tables Vol C Tables 4.2.6.8 and 6.1.1.4'
I I -0.4742 1.8119 'International Tables Vol C Tables 4.2.6.8 and 6.1.1.4'

loop_
_geom_angle_atom_site_label_1
_geom_angle_atom_site_label_2
_geom_angle_atom_site_label_3
_geom_angle
O1 C1 C2 120.5(8)
O1 C1 C9 121.9(8)
C2 C1 C9 117.5(7)
C3 C2 C7 118.5(8)
C3 C2 C1 121.9(7)
C7 C2 C1 119.6(8)
C4 C3 C2 120.3(9)
C5 C4 C3 119.8(11)
C4 C5 C6 120.5(10)
C7 C6 C5 120.0(10)
C6 C7 C2 120.8(11)
O2 C8 N1 120.6(6)
O2 C8 C9 123.0(7)
N1 C8 C9 116.4(6)
C10 C9 C8 120.0(7)
C10 C9 C1 127.8(7)
C8 C9 C1 112.2(6)
C9 C10 C11 122.5(7)
C9 C10 C20 117.8(7)
C11 C10 C20 119.6(7)
C16 C11 C10 115.7(7)
C16 C11 C12 119.9(8)
C10 C11 C12 123.8(7)
C11 C12 C13 116.3(8)
C14 C13 C12 112.0(10)
C15 C14 C13 110.4(9)
N2 C15 C14 111.3(9)
N1 C16 N2 116.3(7)
N1 C16 C11 120.7(7)
N2 C16 C11 123.0(7)
N1 C17 C18 110.9(7)
C19 C18 C17 107.2(9)
N2 C19 C18 112.3(8)
F2 C20 F1 105.2(7)
F2 C20 C10 113.8(7)
F1 C20 C10 111.4(6)
F2 C20 C21 110.8(8)
F1 C20 C21 105.0(8)
C10 C20 C21 110.2(8)
F4 C21 C22 117.6(15)
F4 C21 F3 96.7(12)
C22 C21 F3 93.3(13)
F4 C21 C20 113.8(8)
C22 C21 C20 125.3(14)
F3 C21 C20 98.0(11)
C16 N1 C8 123.7(6)
C16 N1 C17 119.3(7)
C8 N1 C17 116.9(6)
C16 N2 C19 123.0(7)
C16 N2 C15 119.6(7)
C19 N2 C15 117.4(8)
F6 C22 C21 115.7(19)
F6 C22 F5 106.4(16)
C21 C22 F5 77.2(14)
F6 C22 I1 121.2(15)
C21 C22 I1 120.1(15)
F5 C22 I1 102.3(12)

loop_
_geom_bond_atom_site_label_1
_geom_bond_atom_site_label_2
_geom_bond_distance
I1 C22 2.10(2)
F1 C20 1.366(10)
F2 C20 1.331(11)
F4 C21 1.352(18)
F6 C22 1.26(2)
C1 O1 1.211(10)
C1 C2 1.496(11)
C1 C9 1.510(11)
C2 C3 1.394(12)
C2 C7 1.395(11)
C3 C4 1.385(12)
C4 C5 1.376(18)
C5 C6 1.38(2)
C6 C7 1.369(17)
C8 O2 1.241(9)
C8 N1 1.387(10)
C8 C9 1.424(10)
C9 C10 1.397(11)
C10 C11 1.414(12)
C10 C20 1.521(10)
C11 C16 1.413(10)
C11 C12 1.545(13)
C12 C13 1.555(16)
C13 C14 1.499(18)
C14 C15 1.498(17)
C15 N2 1.467(12)
C16 N1 1.371(9)
C16 N2 1.377(10)
C17 N1 1.461(10)
C17 C18 1.484(13)
C18 C19 1.471(15)
C19 N2 1.445(13)
C20 C21 1.615(15)
C21 C22 1.38(2)
C21 F3 1.535(19)
C22 F5 1.74(3)
